data_1524782
loop_
_publ_author_name
'de Mooij, D.B.'
'Buschow, K.H.J.'

_publ_section_title
;
 Crystal structure and magnetic properties of the ternary compounds Pt2 Gd
 Sn and Pt2 Er Sn
;
_journal_name_full 'Journal of the Less-Common Metals'
_journal_page_first 113
_journal_page_last 117
_journal_volume 102
_journal_year 1984
_chemical_formula_sum 'Er Pt2 Sn'
_space_group_IT_number 194
_symmetry_space_group_name_Hall '-P 6c 2c'
_symmetry_space_group_name_H-M 'P 63/m m c'
_cell_angle_alpha 90
_cell_angle_beta 90
_cell_angle_gamma 120
_cell_formula_units_Z 2
_cell_length_a 4.498
_cell_length_b 4.498
_cell_length_c 8.939
_cell_volume 156.624
_citation_journal_id_ASTM JCOMAH
_cod_data_source_file deMooij_JCOMAH_1984_1767.cif
_cod_data_source_block Er1Pt2Sn1
_cod_original_cell_volume 156.6241
_cod_original_formula_sum 'Er1 Pt2 Sn1'
_cod_database_code 1524782

loop_
_symmetry_equiv_pos_as_xyz
x,y,z
x-y,x,z+1/2
-y,x-y,z
-x,-y,z+1/2
-x+y,-x,z
y,-x+y,z+1/2
-y,-x,-z+1/2
x-y,-y,-z
x,x-y,-z+1/2
y,x,-z
-x+y,y,-z+1/2
-x,-x+y,-z
-x,-y,-z
-x+y,-x,-z-1/2
y,-x+y,-z
x,y,-z-1/2
x-y,x,-z
-y,x-y,-z-1/2
y,x,z-1/2
-x+y,y,z
-x,-x+y,z-1/2
-y,-x,z
x-y,-y,z-1/2
x,x-y,z

loop_
_atom_site_label
_atom_site_type_symbol
_atom_site_fract_x
_atom_site_fract_y
_atom_site_fract_z
_atom_site_occupancy
_atom_site_U_iso_or_equiv
Sn1 Sn 0 0 0 1 0.0
Er1 Er 0.3333 0.6667 0.25 1 0.0
Pt1 Pt 0.3333 0.6667 0.59 1 0.0
